data_7718254
loop_
_publ_author_name
'Luginin, Maksim'
'Snetkov, Dmitry'
'Sizova, Anastasia'
'Paderina, Aleksandra'
'Sizov, Vladimir'
'Grachova, Elena'

_publ_section_title
;
 Cyclometalated Au(III) complexes with alkynylphosphine oxide ligands:
 synthesis and photophysical properties.
;
_journal_issue 7
_journal_name_full 'Dalton transactions (Cambridge, England : 2003)'
_journal_page_first 2950
_journal_page_last 2963
_journal_paper_doi 10.1039/d4dt03250k
_journal_volume 54
_journal_year 2025
_chemical_formula_moiety 'C31 H21 Au N O P'
_chemical_formula_sum 'C31 H21 Au N O P'
_chemical_formula_weight 651.42
_space_group_crystal_system triclinic
_space_group_IT_number 2
_space_group_name_Hall '-P 1'
_space_group_name_H-M_alt 'P -1'
_atom_sites_solution_hydrogens geom
_atom_sites_solution_primary dual
_audit_creation_date 2023-10-20
_audit_creation_method
;
Olex2 1.5
(compiled 2023.08.24 svn.re1ec1418 for OlexSys, GUI svn.r6817)
;
_audit_update_record
;
2024-07-15 deposited with the CCDC.	2025-01-03 downloaded from the CCDC.
;
_cell_angle_alpha 101.2010(10)
_cell_angle_beta 103.0650(10)
_cell_angle_gamma 110.1950(10)
_cell_formula_units_Z 2
_cell_length_a 8.33300(10)
_cell_length_b 11.2128(2)
_cell_length_c 14.25730(10)
_cell_measurement_reflns_used 11158
_cell_measurement_temperature 100(2)
_cell_measurement_theta_max 76.1500
_cell_measurement_theta_min 3.3410
_cell_volume 1162.62(3)
_computing_cell_refinement 'CrysAlisPro 1.171.41.103a (Rigaku OD, 2021)'
_computing_data_collection 'CrysAlisPro 1.171.41.103a (Rigaku OD, 2021)'
_computing_data_reduction 'CrysAlisPro 1.171.41.103a (Rigaku OD, 2021)'
_computing_molecular_graphics 'Olex2 1.5 (Dolomanov et al., 2009)'
_computing_publication_material 'Olex2 1.5 (Dolomanov et al., 2009)'
_computing_structure_refinement 'SHELXL 2014/7 (Sheldrick, 2015)'
_computing_structure_solution 'SHELXT 2014/5 (Sheldrick, 2014)'
_diffrn_ambient_environment N~2~
_diffrn_ambient_temperature 100(2)
_diffrn_detector 'Hybrid Pixel Array Detector'
_diffrn_detector_area_resol_mean 10.0000
_diffrn_detector_type HyPix
_diffrn_measured_fraction_theta_full 0.997
_diffrn_measured_fraction_theta_max 0.997
_diffrn_measurement_details
;
List of Runs (angles in degrees, time in seconds):

  # Type    Start    End  Width  t~exp~   \w     \q     \k     \f   Frames
#--------------------------------------------------------------------------
  1  \w     95.00 177.00   0.50    0.10    --  105.93  45.00-180.00  164
  2  \w     97.00 155.00   0.50    0.10    --  105.93  15.00   0.00  116
  3  \w     99.00 175.00   0.50    0.10    --  105.93  30.00  30.00  152
  4  \w    120.00 176.00   0.50    0.10    --  105.93  39.00  81.00  112
  5  \w     59.00 117.00   0.50    0.05    --   47.38  39.00  81.00  116
  6  \w    -20.00  26.00   0.50    0.05    --   47.38 -19.00 150.00   92
  7  \w    -15.00  10.00   0.50    0.05    --   47.38 -57.00  60.00   50
  8  \w     23.00  62.00   0.50    0.05    --   47.38 -57.00  60.00   78
  9  \w    -17.00  44.00   0.50    0.05    --   47.38 -39.00 -72.00  122
 10  \w     42.00  67.00   0.50    0.10    --  105.93 -61.00  30.00   50
 11  \w     39.00  65.00   0.50    0.10    --  105.93 -61.00  90.00   52
 12  \w     34.00  59.00   0.50    0.10    --  105.93 -61.00   0.00   50
 13  \w     41.00  67.00   0.50    0.10    --  105.93 -61.00-180.00   52
 14  \w     34.00  71.00   0.50    0.10    --  105.93 -61.00-150.00   74
 15  \w     60.00 112.00   0.50    0.10    --  105.93-125.00   0.00  104
 16  \w     33.00 103.00   0.50    0.10    --  105.93 -94.00   0.00  140
 17  \w     38.00  64.00   0.50    0.10    --  105.93 -94.00  90.00   52
 18  \w     62.00 105.00   0.50    0.10    --  105.93 -94.00 150.00   86
 19  \w     48.00  98.00   0.50    0.10    --  105.93 -94.00 -90.00  100
 20  \w     72.00 100.00   0.50    0.10    --  105.93 -94.00-150.00   56
 21  \w     37.00  63.00   0.50    0.10    --  105.93 -94.00-150.00   52
 22  \w     37.00 112.00   0.50    0.10    --  105.93-125.00-180.00  150
 23  \w     20.00  46.00   0.50    0.05    --   47.38-125.00-180.00   52
 24  \w     63.00  89.00   0.50    0.05    --   47.38-125.00-150.00   52
 25  \w     55.00  95.00   0.50    0.05    --   47.38-125.00-180.00   80
 26  \w   -110.00 -84.00   0.50    0.10    -- -105.93 125.00-120.00   52
 27  \w   -111.00 -85.00   0.50    0.10    -- -105.93 125.00 -30.00   52
 28  \w   -110.00 -35.00   0.50    0.10    -- -105.93 125.00  60.00  150
 29  \w   -109.00 -74.00   0.50    0.10    -- -105.93 125.00  90.00   70
 30  \w   -100.00 -70.00   0.50    0.10    -- -105.93  77.00  60.00   60
 31  \w    -65.00 -39.00   0.50    0.10    -- -105.93  77.00  60.00   52
 32  \w    -65.00 -34.00   0.50    0.10    -- -105.93  61.00   0.00   62
 33  \w    -66.00 -37.00   0.50    0.10    -- -105.93  61.00-120.00   58
 34  \w    -35.00  -9.00   0.50    0.05    --  -47.38  39.00  81.00   52
 35  \w   -163.00 -93.00   0.50    0.10    -- -105.93 -30.00 150.00  140
 36  \w   -168.00 -95.00   0.50    0.10    -- -105.93 -45.00 -90.00  146
 37  \w   -120.00 -93.00   0.50    0.10    -- -105.93 -39.00 -72.00   54
 38  \w   -176.00-150.00   0.50    0.10    -- -105.93 -30.00-180.00   52
 39  \w   -120.00 -53.00   0.50    0.05    --  -47.38 -39.00 -72.00  134
 40  \w   -120.00 -76.00   0.50    0.05    --  -47.38-125.00-120.00   88
;
_diffrn_measurement_device 'four-circle diffractometer'
_diffrn_measurement_device_type 'XtaLAB Synergy, Single source at home/near, HyPix'
_diffrn_measurement_method '\w scans'
_diffrn_orient_matrix_type 'CrysAlisPro convention (1999,Acta A55,543-557)'
_diffrn_orient_matrix_UB_11 -0.1099671000
_diffrn_orient_matrix_UB_12 -0.1490963000
_diffrn_orient_matrix_UB_13 -0.0570750000
_diffrn_orient_matrix_UB_21 0.1749182000
_diffrn_orient_matrix_UB_22 -0.0154376000
_diffrn_orient_matrix_UB_23 -0.0047429000
_diffrn_orient_matrix_UB_31 0.0221664000
_diffrn_orient_matrix_UB_32 -0.0323949000
_diffrn_orient_matrix_UB_33 0.1011058000
_diffrn_radiation_monochromator mirror
_diffrn_radiation_probe x-ray
_diffrn_radiation_type 'Cu K\a'
_diffrn_radiation_wavelength 1.54184
_diffrn_reflns_av_R_equivalents 0.0461
_diffrn_reflns_av_unetI/netI 0.0404
_diffrn_reflns_Laue_measured_fraction_full 0.997
_diffrn_reflns_Laue_measured_fraction_max 0.997
_diffrn_reflns_limit_h_max 9
_diffrn_reflns_limit_h_min -9
_diffrn_reflns_limit_k_max 13
_diffrn_reflns_limit_k_min -13
_diffrn_reflns_limit_l_max 17
_diffrn_reflns_limit_l_min -13
_diffrn_reflns_number 12886
_diffrn_reflns_point_group_measured_fraction_full 0.997
_diffrn_reflns_point_group_measured_fraction_max 0.997
_diffrn_reflns_theta_full 67.443
_diffrn_reflns_theta_max 67.443
_diffrn_reflns_theta_min 3.334
_diffrn_source 'micro-focus sealed X-ray tube'
_diffrn_source_type 'PhotonJet (Cu) X-ray Source'
_exptl_absorpt_coefficient_mu 12.740
_exptl_absorpt_correction_T_max 1.00000
_exptl_absorpt_correction_T_min 0.53583
_exptl_absorpt_correction_type multi-scan
_exptl_absorpt_process_details
;
CrysAlisPro 1.171.41.103a (Rigaku Oxford Diffraction, 2021)
Empirical absorption correction using spherical harmonics,
implemented in SCALE3 ABSPACK scaling algorithm.
;
_exptl_crystal_colour 'clear yellow'
_exptl_crystal_colour_lustre clear
_exptl_crystal_colour_primary yellow
_exptl_crystal_density_diffrn 1.861
_exptl_crystal_description prism
_exptl_crystal_F_000 632
_exptl_crystal_recrystallization_method 'Re-crystallisation from solvent'
_exptl_crystal_size_max 0.14
_exptl_crystal_size_mid 0.12
_exptl_crystal_size_min 0.08
_refine_diff_density_max 2.216
_refine_diff_density_min -1.431
_refine_diff_density_rms 0.143
_refine_ls_extinction_method none
_refine_ls_goodness_of_fit_ref 1.083
_refine_ls_hydrogen_treatment constr
_refine_ls_matrix_type full
_refine_ls_number_parameters 316
_refine_ls_number_reflns 4173
_refine_ls_number_restraints 0
_refine_ls_restrained_S_all 1.083
_refine_ls_R_factor_all 0.0266
_refine_ls_R_factor_gt 0.0262
_refine_ls_shift/su_max 0.002
_refine_ls_shift/su_mean 0.000
_refine_ls_structure_factor_coef Fsqd
_refine_ls_weighting_details 'w=1/[\s^2^(Fo^2^)+(0.0424P)^2^] where P=(Fo^2^+2Fc^2^)/3'
_refine_ls_weighting_scheme calc
_refine_ls_wR_factor_gt 0.0659
_refine_ls_wR_factor_ref 0.0663
_reflns_Friedel_coverage 0.000
_reflns_number_gt 4101
_reflns_number_total 4173
_reflns_threshold_expression 'I > 2\s(I)'
_cod_data_source_file d4dt03250k3.cif
_cod_data_source_block 0ver0-23725_mel2011n0p
_cod_database_code 7718254
_shelx_shelxl_version_number 2014/7
_chemical_oxdiff_formula 'C31 H21 Au N O P'
_shelx_space_group_comment
;
The symmetry employed for this shelxl refinement is uniquely defined
by the following loop, which should always be used as a source of
symmetry information in preference to the above space-group names.
They are only intended as comments.
;
_shelx_estimated_absorpt_t_max 0.429
_shelx_estimated_absorpt_t_min 0.269
_reflns_odcompleteness_completeness 99.95
_reflns_odcompleteness_iscentric 1
_reflns_odcompleteness_theta 66.97
_olex2_refinement_description
;
1.a Aromatic/amide H refined with riding coordinates:
 C25(H25), C27(H27), C31(H31), C5(H5), C30(H30), C3(H3), C22(H22), C29(H29),
 C21(H21), C28(H28), C10(H10), C23(H23), C8(H8), C16(H16), C24(H24), C13(H13),
 C4(H4), C2(H2), C14(H14), C15(H15), C9(H9)
;
_olex2_submission_special_instructions 'No special instructions were received'
_oxdiff_exptl_absorpt_empirical_details
;
Empirical correction (ABSPACK) includes:
- Absorption correction using spherical harmonics
- Frame scaling
;
_oxdiff_exptl_absorpt_empirical_full_max 1.670
_oxdiff_exptl_absorpt_empirical_full_min 0.495

loop_
_space_group_symop_operation_xyz
'x, y, z'
'-x, -y, -z'

loop_
_atom_site_label
_atom_site_type_symbol
_atom_site_fract_x
_atom_site_fract_y
_atom_site_fract_z
_atom_site_U_iso_or_equiv
_atom_site_adp_type
_atom_site_occupancy
_atom_site_site_symmetry_order
_atom_site_calc_flag
_atom_site_refinement_flags_posn
_atom_site_refinement_flags_adp
_atom_site_refinement_flags_occupancy
_atom_site_disorder_assembly
_atom_site_disorder_group
Au1 Au 0.69475(2) 0.53277(2) 0.12200(2) 0.01138(8) Uani 1 1 d . . . . .
P1 P 0.56537(12) 0.81000(9) 0.38098(6) 0.01263(18) Uani 1 1 d . . . . .
O1 O 0.5164(3) 0.9187(2) 0.35751(18) 0.0172(5) Uani 1 1 d . . . . .
N1 N 0.7345(4) 0.4111(3) 0.0148(2) 0.0156(6) Uani 1 1 d . . . . .
C1 C 0.7551(5) 0.6569(4) 0.0326(2) 0.0147(7) Uani 1 1 d . . . . .
C6 C 0.7923(5) 0.5942(4) -0.0512(3) 0.0162(7) Uani 1 1 d . . . . .
C25 C 0.2165(5) 0.6926(4) 0.3876(3) 0.0169(7) Uani 1 1 d . . . . .
H25 H 0.2088 0.7740 0.3831 0.020 Uiso 1 1 calc R U . . .
C27 C 0.7391(5) 0.9319(4) 0.5846(3) 0.0179(7) Uani 1 1 d . . . . .
H27 H 0.6365 0.9512 0.5839 0.022 Uiso 1 1 calc R U . . .
C17 C 0.6479(5) 0.3695(4) 0.1771(3) 0.0188(8) Uani 1 1 d . . . . .
C31 C 0.9032(5) 0.8359(3) 0.4969(3) 0.0152(7) Uani 1 1 d . . . . .
H31 H 0.9117 0.7889 0.4364 0.018 Uiso 1 1 calc R U . . .
C7 C 0.7800(5) 0.4578(4) -0.0599(2) 0.0158(7) Uani 1 1 d . . . . .
C26 C 0.7512(5) 0.8623(3) 0.4952(2) 0.0136(7) Uani 1 1 d . . . . .
C12 C 0.6628(5) 0.2652(4) 0.1135(3) 0.0191(7) Uani 1 1 d . . . . .
C20 C 0.3782(5) 0.6793(4) 0.3946(2) 0.0149(7) Uani 1 1 d . . . . .
C11 C 0.7100(5) 0.2883(3) 0.0226(3) 0.0181(7) Uani 1 1 d . . . . .
C5 C 0.8385(6) 0.6595(4) -0.1206(3) 0.0234(9) Uani 1 1 d . . . . .
H5 H 0.8633 0.6167 -0.1765 0.028 Uiso 1 1 calc R U . . .
C30 C 1.0431(5) 0.8786(4) 0.5874(3) 0.0175(7) Uani 1 1 d . . . . .
H30 H 1.1477 0.8619 0.5886 0.021 Uiso 1 1 calc R U . . .
C3 C 0.8133(6) 0.8511(4) -0.0255(3) 0.0256(9) Uani 1 1 d . . . . .
H3 H 0.8209 0.9392 -0.0170 0.031 Uiso 1 1 calc R U . . .
C18 C 0.6541(5) 0.6516(4) 0.2262(3) 0.0164(8) Uani 1 1 d . . . . .
C22 C 0.2422(5) 0.4566(4) 0.4051(3) 0.0211(8) Uani 1 1 d . . . . .
H22 H 0.2512 0.3762 0.4114 0.025 Uiso 1 1 calc R U . . .
C29 C 1.0289(5) 0.9449(4) 0.6748(3) 0.0217(8) Uani 1 1 d . . . . .
H29 H 1.1231 0.9725 0.7366 0.026 Uiso 1 1 calc R U . . .
C19 C 0.6256(5) 0.7229(4) 0.2889(2) 0.0151(7) Uani 1 1 d . . . . .
C21 C 0.3916(5) 0.5623(4) 0.4055(3) 0.0183(7) Uani 1 1 d . . . . .
H21 H 0.5035 0.5545 0.4133 0.022 Uiso 1 1 calc R U . . .
C28 C 0.8781(6) 0.9719(4) 0.6737(3) 0.0213(8) Uani 1 1 d . . . . .
H28 H 0.8704 1.0183 0.7346 0.026 Uiso 1 1 calc R U . . .
C10 C 0.7319(5) 0.2030(4) -0.0525(3) 0.0249(8) Uani 1 1 d . . . . .
H10 H 0.7146 0.1154 -0.0505 0.030 Uiso 1 1 calc R U . . .
C23 C 0.0795(5) 0.4692(4) 0.3952(3) 0.0194(8) Uani 1 1 d . . . . .
H23 H -0.0231 0.3966 0.3942 0.023 Uiso 1 1 calc R U . . .
C8 C 0.8063(5) 0.3740(4) -0.1344(3) 0.0222(8) Uani 1 1 d . . . . .
H8 H 0.8422 0.4041 -0.1873 0.027 Uiso 1 1 calc R U . . .
C16 C 0.6020(5) 0.3518(4) 0.2627(3) 0.0238(8) Uani 1 1 d . . . . .
H16 H 0.5891 0.4213 0.3061 0.029 Uiso 1 1 calc R U . . .
C24 C 0.0657(6) 0.5873(4) 0.3869(3) 0.0217(8) Uani 1 1 d . . . . .
H24 H -0.0454 0.5960 0.3809 0.026 Uiso 1 1 calc R U . . .
C13 C 0.6343(5) 0.1438(4) 0.1347(3) 0.0275(9) Uani 1 1 d . . . . .
H13 H 0.6455 0.0736 0.0911 0.033 Uiso 1 1 calc R U . . .
C4 C 0.8481(5) 0.7882(4) -0.1077(3) 0.0254(9) Uani 1 1 d . . . . .
H4 H 0.8787 0.8332 -0.1552 0.030 Uiso 1 1 calc R U . . .
C2 C 0.7673(5) 0.7861(4) 0.0444(3) 0.0181(7) Uani 1 1 d . . . . .
H2 H 0.7441 0.8302 0.1005 0.022 Uiso 1 1 calc R U . . .
C14 C 0.5889(6) 0.1288(4) 0.2215(3) 0.0302(10) Uani 1 1 d . . . . .
H14 H 0.5676 0.0471 0.2369 0.036 Uiso 1 1 calc R U . . .
C15 C 0.5747(6) 0.2314(5) 0.2849(3) 0.0308(10) Uani 1 1 d . . . . .
H15 H 0.5461 0.2204 0.3444 0.037 Uiso 1 1 calc R U . . .
C9 C 0.7799(6) 0.2470(5) -0.1313(3) 0.0285(10) Uani 1 1 d . . . . .
H9 H 0.7945 0.1885 -0.1834 0.034 Uiso 1 1 calc R U . . .

loop_
_atom_site_aniso_label
_atom_site_aniso_U_11
_atom_site_aniso_U_22
_atom_site_aniso_U_33
_atom_site_aniso_U_23
_atom_site_aniso_U_13
_atom_site_aniso_U_12
Au1 0.00939(11) 0.01040(10) 0.01384(10) 0.00371(7) 0.00385(7) 0.00329(7)
P1 0.0111(4) 0.0130(4) 0.0157(4) 0.0054(3) 0.0064(3) 0.0051(3)
O1 0.0147(13) 0.0190(13) 0.0223(12) 0.0102(10) 0.0083(10) 0.0085(11)
N1 0.0098(15) 0.0168(16) 0.0168(14) 0.0025(12) 0.0007(12) 0.0051(13)
C1 0.0119(17) 0.0180(18) 0.0126(15) 0.0072(13) 0.0023(13) 0.0037(14)
C6 0.0092(16) 0.0190(18) 0.0157(15) 0.0037(14) 0.0010(13) 0.0031(14)
C25 0.0172(18) 0.0143(17) 0.0228(16) 0.0071(14) 0.0110(15) 0.0069(15)
C27 0.0195(19) 0.0154(17) 0.0231(17) 0.0060(14) 0.0099(15) 0.0097(15)
C17 0.0088(17) 0.0169(18) 0.0278(19) 0.0129(15) 0.0006(15) 0.0018(14)
C31 0.0161(18) 0.0130(16) 0.0191(16) 0.0051(13) 0.0087(14) 0.0067(14)
C7 0.0090(16) 0.0183(18) 0.0160(15) 0.0016(13) 0.0021(13) 0.0041(14)
C26 0.0148(17) 0.0076(15) 0.0173(15) 0.0048(12) 0.0062(13) 0.0021(13)
C12 0.0109(17) 0.0132(17) 0.0301(18) 0.0097(15) 0.0012(15) 0.0029(14)
C20 0.0126(17) 0.0170(17) 0.0135(14) 0.0051(13) 0.0055(13) 0.0031(14)
C11 0.0081(16) 0.0119(17) 0.0272(17) 0.0019(14) -0.0020(14) 0.0029(13)
C5 0.018(2) 0.030(2) 0.0187(17) 0.0076(16) 0.0037(16) 0.0067(17)
C30 0.0141(18) 0.0138(17) 0.0269(18) 0.0095(15) 0.0067(15) 0.0065(14)
C3 0.016(2) 0.021(2) 0.037(2) 0.0152(18) 0.0012(17) 0.0058(17)
C18 0.0095(17) 0.0139(18) 0.0217(18) 0.0070(15) 0.0024(15) 0.0010(14)
C22 0.022(2) 0.0174(18) 0.0271(18) 0.0118(15) 0.0103(16) 0.0070(16)
C29 0.021(2) 0.0154(18) 0.0242(18) 0.0068(15) 0.0012(16) 0.0061(16)
C19 0.0128(17) 0.0142(17) 0.0163(15) 0.0029(13) 0.0044(13) 0.0042(14)
C21 0.0159(18) 0.0219(19) 0.0225(17) 0.0109(15) 0.0081(15) 0.0103(16)
C28 0.025(2) 0.0205(19) 0.0195(17) 0.0051(15) 0.0080(16) 0.0102(16)
C10 0.0164(19) 0.0161(18) 0.036(2) -0.0008(16) 0.0003(16) 0.0097(15)
C23 0.0149(18) 0.0196(19) 0.0239(17) 0.0094(15) 0.0092(15) 0.0036(15)
C8 0.0168(19) 0.031(2) 0.0158(16) -0.0005(15) 0.0036(15) 0.0118(17)
C16 0.0135(18) 0.030(2) 0.0283(19) 0.0139(17) 0.0074(16) 0.0062(16)
C24 0.0155(19) 0.024(2) 0.0261(19) 0.0056(16) 0.0088(16) 0.0075(16)
C13 0.0152(19) 0.0186(19) 0.040(2) 0.0099(17) -0.0021(17) 0.0035(16)
C4 0.019(2) 0.031(2) 0.0252(18) 0.0169(17) 0.0033(16) 0.0078(17)
C2 0.0114(17) 0.0146(17) 0.0258(17) 0.0056(14) 0.0031(14) 0.0045(14)
C14 0.018(2) 0.023(2) 0.046(2) 0.024(2) 0.0005(18) 0.0032(17)
C15 0.016(2) 0.037(3) 0.034(2) 0.022(2) 0.0024(18) 0.0025(19)
C9 0.022(2) 0.031(2) 0.025(2) -0.0076(17) -0.0049(17) 0.0179(19)

loop_
_atom_type_symbol
_atom_type_description
_atom_type_scat_dispersion_real
_atom_type_scat_dispersion_imag
_atom_type_scat_source
C C 0.0181 0.0091 'International Tables Vol C Tables 4.2.6.8 and 6.1.1.4'
H H 0.0000 0.0000 'International Tables Vol C Tables 4.2.6.8 and 6.1.1.4'
Au Au -4.4197 7.2980 'International Tables Vol C Tables 4.2.6.8 and 6.1.1.4'
N N 0.0311 0.0180 'International Tables Vol C Tables 4.2.6.8 and 6.1.1.4'
O O 0.0492 0.0322 'International Tables Vol C Tables 4.2.6.8 and 6.1.1.4'
P P 0.2955 0.4335 'International Tables Vol C Tables 4.2.6.8 and 6.1.1.4'

loop_
_geom_angle_atom_site_label_1
_geom_angle_atom_site_label_2
_geom_angle_atom_site_label_3
_geom_angle
_geom_angle_site_symmetry_1
_geom_angle_site_symmetry_3
_geom_angle_publ_flag
N1 Au1 C1 81.21(14) . . ?
N1 Au1 C17 80.85(15) . . ?
C1 Au1 C17 162.06(17) . . ?
C18 Au1 N1 179.57(11) . . ?
C18 Au1 C1 98.68(15) . . ?
C18 Au1 C17 99.26(16) . . ?
O1 P1 C26 114.50(15) . . ?
O1 P1 C20 111.95(16) . . ?
O1 P1 C19 116.00(15) . . ?
C26 P1 C20 106.19(15) . . ?
C19 P1 C26 104.28(17) . . ?
C19 P1 C20 102.76(17) . . ?
C7 N1 Au1 117.3(3) . . ?
C7 N1 C11 125.4(3) . . ?
C11 N1 Au1 117.3(3) . . ?
C6 C1 Au1 110.8(2) . . ?
C2 C1 Au1 130.5(3) . . ?
C2 C1 C6 118.7(3) . . ?
C1 C6 C7 116.7(3) . . ?
C5 C6 C1 120.9(3) . . ?
C5 C6 C7 122.4(4) . . ?
C20 C25 H25 119.8 . . ?
C20 C25 C24 120.4(3) . . ?
C24 C25 H25 119.8 . . ?
C26 C27 H27 120.4 . . ?
C28 C27 H27 120.4 . . ?
C28 C27 C26 119.2(3) . . ?
C12 C17 Au1 111.3(3) . . ?
C16 C17 Au1 129.6(3) . . ?
C16 C17 C12 119.0(3) . . ?
C26 C31 H31 120.0 . . ?
C26 C31 C30 120.0(3) . . ?
C30 C31 H31 120.0 . . ?
N1 C7 C6 113.9(3) . . ?
N1 C7 C8 117.6(3) . . ?
C8 C7 C6 128.5(3) . . ?
C27 C26 P1 117.7(3) . . ?
C31 C26 P1 122.4(3) . . ?
C31 C26 C27 119.9(3) . . ?
C17 C12 C11 117.0(3) . . ?
C17 C12 C13 121.4(4) . . ?
C13 C12 C11 121.5(4) . . ?
C25 C20 P1 119.8(3) . . ?
C21 C20 P1 120.3(3) . . ?
C21 C20 C25 119.7(3) . . ?
N1 C11 C12 113.4(3) . . ?
N1 C11 C10 117.5(3) . . ?
C10 C11 C12 129.1(3) . . ?
C6 C5 H5 120.3 . . ?
C6 C5 C4 119.4(4) . . ?
C4 C5 H5 120.3 . . ?
C31 C30 H30 120.1 . . ?
C29 C30 C31 119.7(3) . . ?
C29 C30 H30 120.1 . . ?
C4 C3 H3 119.7 . . ?
C4 C3 C2 120.5(4) . . ?
C2 C3 H3 119.7 . . ?
C19 C18 Au1 178.7(4) . . ?
C21 C22 H22 120.2 . . ?
C21 C22 C23 119.6(3) . . ?
C23 C22 H22 120.2 . . ?
C30 C29 H29 119.7 . . ?
C30 C29 C28 120.6(3) . . ?
C28 C29 H29 119.7 . . ?
C18 C19 P1 173.4(3) . . ?
C20 C21 H21 119.8 . . ?
C22 C21 C20 120.4(4) . . ?
C22 C21 H21 119.8 . . ?
C27 C28 C29 120.5(4) . . ?
C27 C28 H28 119.7 . . ?
C29 C28 H28 119.7 . . ?
C11 C10 H10 120.3 . . ?
C11 C10 C9 119.3(4) . . ?
C9 C10 H10 120.3 . . ?
C22 C23 H23 119.7 . . ?
C22 C23 C24 120.5(4) . . ?
C24 C23 H23 119.7 . . ?
C7 C8 H8 120.3 . . ?
C9 C8 C7 119.5(4) . . ?
C9 C8 H8 120.3 . . ?
C17 C16 H16 120.0 . . ?
C17 C16 C15 119.9(4) . . ?
C15 C16 H16 120.0 . . ?
C25 C24 C23 119.3(4) . . ?
C25 C24 H24 120.4 . . ?
C23 C24 H24 120.4 . . ?
C12 C13 H13 120.8 . . ?
C14 C13 C12 118.4(4) . . ?
C14 C13 H13 120.8 . . ?
C5 C4 H4 119.9 . . ?
C3 C4 C5 120.3(4) . . ?
C3 C4 H4 119.9 . . ?
C1 C2 C3 120.2(4) . . ?
C1 C2 H2 119.9 . . ?
C3 C2 H2 119.9 . . ?
C13 C14 H14 119.7 . . ?
C15 C14 C13 120.5(4) . . ?
C15 C14 H14 119.7 . . ?
C16 C15 H15 119.7 . . ?
C14 C15 C16 120.7(4) . . ?
C14 C15 H15 119.7 . . ?
C10 C9 H9 119.7 . . ?
C8 C9 C10 120.7(4) . . ?
C8 C9 H9 119.7 . . ?

loop_
_geom_bond_atom_site_label_1
_geom_bond_atom_site_label_2
_geom_bond_distance
_geom_bond_site_symmetry_2
_geom_bond_publ_flag
Au1 N1 2.009(3) . ?
Au1 C1 2.076(3) . ?
Au1 C17 2.080(4) . ?
Au1 C18 1.967(4) . ?
P1 O1 1.485(3) . ?
P1 C26 1.804(3) . ?
P1 C20 1.813(4) . ?
P1 C19 1.751(4) . ?
N1 C7 1.347(5) . ?
N1 C11 1.351(5) . ?
C1 C6 1.417(5) . ?
C1 C2 1.390(5) . ?
C6 C7 1.475(5) . ?
C6 C5 1.387(5) . ?
C25 H25 0.9500 . ?
C25 C20 1.390(5) . ?
C25 C24 1.393(6) . ?
C27 H27 0.9500 . ?
C27 C26 1.404(5) . ?
C27 C28 1.382(5) . ?
C17 C12 1.394(6) . ?
C17 C16 1.388(6) . ?
C31 H31 0.9500 . ?
C31 C26 1.393(5) . ?
C31 C30 1.396(5) . ?
C7 C8 1.385(5) . ?
C12 C11 1.480(6) . ?
C12 C13 1.404(5) . ?
C20 C21 1.389(5) . ?
C11 C10 1.380(6) . ?
C5 H5 0.9500 . ?
C5 C4 1.390(6) . ?
C30 H30 0.9500 . ?
C30 C29 1.374(6) . ?
C3 H3 0.9500 . ?
C3 C4 1.388(7) . ?
C3 C2 1.391(6) . ?
C18 C19 1.201(6) . ?
C22 H22 0.9500 . ?
C22 C21 1.389(5) . ?
C22 C23 1.390(6) . ?
C29 H29 0.9500 . ?
C29 C28 1.388(6) . ?
C21 H21 0.9500 . ?
C28 H28 0.9500 . ?
C10 H10 0.9500 . ?
C10 C9 1.396(7) . ?
C23 H23 0.9500 . ?
C23 C24 1.394(6) . ?
C8 H8 0.9500 . ?
C8 C9 1.376(7) . ?
C16 H16 0.9500 . ?
C16 C15 1.401(6) . ?
C24 H24 0.9500 . ?
C13 H13 0.9500 . ?
C13 C14 1.397(7) . ?
C4 H4 0.9500 . ?
C2 H2 0.9500 . ?
C14 H14 0.9500 . ?
C14 C15 1.376(7) . ?
C15 H15 0.9500 . ?
C9 H9 0.9500 . ?

loop_
_geom_torsion_atom_site_label_1
_geom_torsion_atom_site_label_2
_geom_torsion_atom_site_label_3
_geom_torsion_atom_site_label_4
_geom_torsion
_geom_torsion_site_symmetry_1
_geom_torsion_site_symmetry_2
_geom_torsion_site_symmetry_3
_geom_torsion_site_symmetry_4
_geom_torsion_publ_flag
Au1 N1 C7 C6 -0.5(4) . . . . ?
Au1 N1 C7 C8 -179.5(3) . . . . ?
Au1 N1 C11 C12 -2.1(4) . . . . ?
Au1 N1 C11 C10 178.1(3) . . . . ?
Au1 C1 C6 C7 0.6(4) . . . . ?
Au1 C1 C6 C5 -179.1(3) . . . . ?
Au1 C1 C2 C3 178.9(3) . . . . ?
Au1 C17 C12 C11 0.9(4) . . . . ?
Au1 C17 C12 C13 -179.1(3) . . . . ?
Au1 C17 C16 C15 179.3(3) . . . . ?
P1 C20 C21 C22 -173.0(3) . . . . ?
O1 P1 C26 C27 54.3(3) . . . . ?
O1 P1 C26 C31 -125.7(3) . . . . ?
O1 P1 C20 C25 -3.0(3) . . . . ?
O1 P1 C20 C21 172.8(3) . . . . ?
N1 C7 C8 C9 2.0(5) . . . . ?
N1 C11 C10 C9 0.8(5) . . . . ?
C1 C6 C7 N1 -0.1(5) . . . . ?
C1 C6 C7 C8 178.8(4) . . . . ?
C1 C6 C5 C4 -0.1(6) . . . . ?
C6 C1 C2 C3 0.7(5) . . . . ?
C6 C7 C8 C9 -176.9(4) . . . . ?
C6 C5 C4 C3 0.5(6) . . . . ?
C25 C20 C21 C22 2.7(5) . . . . ?
C17 C12 C11 N1 0.7(5) . . . . ?
C17 C12 C11 C10 -179.5(4) . . . . ?
C17 C12 C13 C14 0.4(6) . . . . ?
C17 C16 C15 C14 -1.5(6) . . . . ?
C31 C30 C29 C28 -1.2(5) . . . . ?
C7 N1 C11 C12 179.3(3) . . . . ?
C7 N1 C11 C10 -0.5(5) . . . . ?
C7 C6 C5 C4 -179.8(3) . . . . ?
C7 C8 C9 C10 -1.8(6) . . . . ?
C26 P1 C20 C25 122.7(3) . . . . ?
C26 P1 C20 C21 -61.6(3) . . . . ?
C26 C27 C28 C29 0.6(5) . . . . ?
C26 C31 C30 C29 1.0(5) . . . . ?
C12 C17 C16 C15 1.2(6) . . . . ?
C12 C11 C10 C9 -179.0(4) . . . . ?
C12 C13 C14 C15 -0.7(6) . . . . ?
C20 P1 C26 C27 -69.7(3) . . . . ?
C20 P1 C26 C31 110.2(3) . . . . ?
C20 C25 C24 C23 1.1(5) . . . . ?
C11 N1 C7 C6 178.2(3) . . . . ?
C11 N1 C7 C8 -0.9(5) . . . . ?
C11 C12 C13 C14 -179.6(3) . . . . ?
C11 C10 C9 C8 0.3(6) . . . . ?
C5 C6 C7 N1 179.6(3) . . . . ?
C5 C6 C7 C8 -1.5(6) . . . . ?
C30 C31 C26 P1 -179.9(3) . . . . ?
C30 C31 C26 C27 0.0(5) . . . . ?
C30 C29 C28 C27 0.4(6) . . . . ?
C22 C23 C24 C25 0.6(6) . . . . ?
C19 P1 C26 C27 -177.9(3) . . . . ?
C19 P1 C26 C31 2.1(3) . . . . ?
C19 P1 C20 C25 -128.1(3) . . . . ?
C19 P1 C20 C21 47.6(3) . . . . ?
C21 C22 C23 C24 -0.7(6) . . . . ?
C28 C27 C26 P1 179.2(3) . . . . ?
C28 C27 C26 C31 -0.8(5) . . . . ?
C23 C22 C21 C20 -1.0(5) . . . . ?
C16 C17 C12 C11 179.3(3) . . . . ?
C16 C17 C12 C13 -0.7(6) . . . . ?
C24 C25 C20 P1 173.0(3) . . . . ?
C24 C25 C20 C21 -2.8(5) . . . . ?
C13 C12 C11 N1 -179.3(3) . . . . ?
C13 C12 C11 C10 0.5(6) . . . . ?
C13 C14 C15 C16 1.2(6) . . . . ?
C4 C3 C2 C1 -0.2(6) . . . . ?
C2 C1 C6 C7 179.2(3) . . . . ?
C2 C1 C6 C5 -0.5(5) . . . . ?
C2 C3 C4 C5 -0.4(6) . . . . ?
